data_2013585
loop_
_publ_author_name
'Thompson, Hugh W.'
'Lalancette, Roger A.'

_publ_section_title
;(--)-2-(1,2,3,4,4a,5,6,7,8,8a\a-Decahydro-4a\b,8\a-dimethyl-7-oxo-2\b-naphthyl)propionic
 acid: catemeric hydrogen bonding in a bicyclic sesquiterpenoid \z-keto acid
;
_journal_issue 10
_journal_name_full 'Acta Crystallographica Section C'
_journal_page_first o580
_journal_page_last o582
_journal_paper_doi 10.1107/S0108270103018997
_journal_volume 59
_journal_year 2003
_chemical_formula_moiety 'C15 H24 O3'
_chemical_formula_sum 'C15 H24 O3'
_chemical_formula_weight 252.34
_chemical_melting_point 384
_chemical_name_systematic
;
(-)-2-(1,2,3,4,4a,5,6,7,8,8a\a-decahydro-4a\b,8\a-dimethyl-
7-oxo-2\b-naphthyl)propionic acid
;
_space_group_IT_number 4
_symmetry_cell_setting monoclinic
_symmetry_space_group_name_Hall 'P 2yb'
_symmetry_space_group_name_H-M 'P 1 21 1'
_atom_sites_solution_hydrogens geom
_atom_sites_solution_primary direct
_atom_sites_solution_secondary difmap
_audit_creation_method SHELXL97
_cell_angle_alpha 90
_cell_angle_beta 111.36(2)
_cell_angle_gamma 90
_cell_formula_units_Z 4
_cell_length_a 10.136(3)
_cell_length_b 14.867(4)
_cell_length_c 10.238(3)
_cell_measurement_reflns_used 28
_cell_measurement_temperature 296(2)
_cell_measurement_theta_max 10.5
_cell_measurement_theta_min 2.1
_cell_volume 1436.8(7)
_computing_cell_refinement XSCANS
_computing_data_collection 'XSCANS (Siemens, 1996)'
_computing_data_reduction XSCANS
_computing_molecular_graphics 'SHELXP97 in SHELXTL (Sheldrick, 1997)'
_computing_publication_material 'SHELXL97 in SHELXTL'
_computing_structure_refinement 'SHELXL97 in SHELXTL (Sheldrick, 1997)'
_computing_structure_solution 'SHELXS97 in SHELXTL (Sheldrick, 1997)'
_diffrn_ambient_temperature 296(2)
_diffrn_measured_fraction_theta_full 0.982
_diffrn_measured_fraction_theta_max 0.982
_diffrn_measurement_device_type 'Siemens P4'
_diffrn_measurement_method 2\q/\q
_diffrn_radiation_monochromator graphite
_diffrn_radiation_source 'fine-focus sealed tube'
_diffrn_radiation_type MoK\a
_diffrn_radiation_wavelength 0.71073
_diffrn_reflns_av_R_equivalents 0.060
_diffrn_reflns_av_sigmaI/netI 0.081
_diffrn_reflns_limit_h_max 11
_diffrn_reflns_limit_h_min -11
_diffrn_reflns_limit_k_max 17
_diffrn_reflns_limit_k_min -17
_diffrn_reflns_limit_l_max 12
_diffrn_reflns_limit_l_min -12
_diffrn_reflns_number 5322
_diffrn_reflns_theta_full 25.00
_diffrn_reflns_theta_max 25.00
_diffrn_reflns_theta_min 2.14
_diffrn_standards_decay_% 'variation < 4.0'
_diffrn_standards_interval_count 97
_diffrn_standards_number 3
_exptl_absorpt_coefficient_mu 0.079
_exptl_absorpt_correction_T_max 0.99
_exptl_absorpt_correction_T_min 0.96
_exptl_absorpt_correction_type numerical
_exptl_absorpt_process_details '(SHELXTL; Sheldrick, 1997)'
_exptl_crystal_colour colorless
_exptl_crystal_density_diffrn 1.167
_exptl_crystal_density_meas ?
_exptl_crystal_density_method 'not measured'
_exptl_crystal_description parellelepiped
_exptl_crystal_F_000 552
_exptl_crystal_size_max 0.25
_exptl_crystal_size_mid 0.22
_exptl_crystal_size_min 0.07
_refine_diff_density_max 0.14
_refine_diff_density_min -0.13
_refine_ls_extinction_coef 0.0114(17)
_refine_ls_extinction_expression Fc^*^=kFc[1+0.001xFc^2^\l^3^/sin(2\q)]^-1/4^
_refine_ls_extinction_method 'SHELXL97 in SHELXTL (Sheldrick, 1997)'
_refine_ls_goodness_of_fit_ref 1.05
_refine_ls_hydrogen_treatment constr
_refine_ls_matrix_type full
_refine_ls_number_parameters 328
_refine_ls_number_reflns 2590
_refine_ls_number_restraints 1
_refine_ls_restrained_S_all 1.05
_refine_ls_R_factor_all 0.117
_refine_ls_R_factor_gt 0.055
_refine_ls_shift/su_max <0.001
_refine_ls_shift/su_mean 0.00
_refine_ls_structure_factor_coef Fsqd
_refine_ls_weighting_details 'calc w = 1/[\s^2^(Fo^2^)+(0.0354P)^2^+0.1319P] where P=(Fo^2^+2Fc^2^)/3'
_refine_ls_weighting_scheme calc
_refine_ls_wR_factor_gt 0.097
_refine_ls_wR_factor_ref 0.120
_reflns_number_gt 1462
_reflns_number_total 2590
_reflns_threshold_expression I>2\s(I)
_cod_data_source_file fr1424.cif
_cod_data_source_block I
_cod_depositor_comments
;
The following automatic conversions were performed:
'_symmetry_cell_setting' value 'Monoclinic' changed to 'monoclinic'
according to '/home/saulius/struct/CIF-dictionaries/cif_core.dic'
dictionary named 'cif_core.dic' version 2.4.1 from
2010-06-29.

'_geom_bond_publ_flag' value 'Y' changed to 'y' according to
'/home/saulius/struct/CIF-dictionaries/cif_core.dic' dictionary named
'cif_core.dic' version 2.4.1 from 2010-06-29 (4 times).

Automatic conversion script
Id: cif_fix_enum 1527 2010-12-29 10:47:43Z saulius 

The following automatic conversions were performed:

'_symmetry_cell_setting' value 'Monoclinic' changed to 'monoclinic'
according to /home/saulius/struct/CIF-dictionaries/cif_core.dic
dictionary named 'cif_core.dic' version 2.4.1 from
2010-06-29.

'_geom_bond_publ_flag' value 'Y' changed to 'y'
according to /home/saulius/struct/CIF-dictionaries/cif_core.dic
dictionary named 'cif_core.dic' version 2.4.1 from 2010-06-29 (4
times).

'_geom_angle_publ_flag' value 'Y' changed to 'y' according
to /home/saulius/struct/CIF-dictionaries/cif_core.dic dictionary
named 'cif_core.dic' version 2.4.1 from 2010-06-29 (4 times).

Automatic conversion script
Id: cif_fix_values 1715 2011-07-08 13:25:40Z adriana 

The following automatic conversions were performed:

'_exptl_crystal_density_meas' value 'not measured' was changed to '?'
- the value is perceived as not measured.

Automatic conversion script
Id: cif_fix_values 3008 2015-01-20 13:52:24Z robertas 
;
_cod_original_sg_symbol_H-M 'P 21'
_cod_database_code 2013585
_cod_database_fobs_code 2013585

loop_
_symmetry_equiv_pos_as_xyz
'x, y, z'
'-x, y+1/2, -z'

loop_
_atom_site_label
_atom_site_fract_x
_atom_site_fract_y
_atom_site_fract_z
_atom_site_U_iso_or_equiv
_atom_site_adp_type
_atom_site_calc_flag
_atom_site_refinement_flags
_atom_site_occupancy
_atom_site_disorder_assembly
_atom_site_disorder_group
_atom_site_type_symbol
O1 0.5697(5) 0.8479(3) 0.3222(4) 0.0745(13) Uani d . 1 . . O
O2 0.2176(5) 0.5362(4) 0.6808(4) 0.0920(15) Uani d . 1 . . O
O3 0.4256(5) 0.4981(3) 0.8366(4) 0.0817(14) Uani d . 1 . . O
H3 0.4159 0.4553 0.7834 0.098 Uiso calc R 1 . . H
O1' 0.9341(5) 0.6871(3) 0.6663(5) 0.0927(16) Uani d . 1 . . O
O2' 1.2356(6) 0.9877(3) 0.2824(5) 0.0919(15) Uani d . 1 . . O
O3' 1.0268(6) 1.0473(3) 0.1529(4) 0.0897(15) Uani d . 1 . . O
H3' 1.0501 1.0865 0.2134 0.108 Uiso calc R 1 . . H
C1 0.4137(6) 0.7126(4) 0.6758(5) 0.0509(14) Uani d . 1 . . C
H1A 0.4139 0.6547 0.6322 0.061 Uiso calc R 1 . . H
H1B 0.3182 0.7364 0.6371 0.061 Uiso calc R 1 . . H
C2 0.4542(6) 0.6987(4) 0.8343(5) 0.0480(14) Uani d . 1 . . C
H2A 0.5436 0.6653 0.8689 0.058 Uiso calc R 1 . . H
C3 0.4784(6) 0.7887(4) 0.9112(5) 0.0590(16) Uani d . 1 . . C
H3A 0.3878 0.8183 0.8912 0.071 Uiso calc R 1 . . H
H3B 0.5194 0.7780 1.0114 0.071 Uiso calc R 1 . . H
C4 0.5758(6) 0.8506(4) 0.8689(5) 0.0581(15) Uani d . 1 . . C
H4A 0.6695 0.8240 0.8992 0.070 Uiso calc R 1 . . H
H4B 0.5837 0.9076 0.9174 0.070 Uiso calc R 1 . . H
C4a 0.5242(5) 0.8683(4) 0.7101(5) 0.0487(14) Uani d . 1 . . C
C5 0.6355(7) 0.9242(4) 0.6765(6) 0.0687(17) Uani d . 1 . . C
H5A 0.6464 0.9821 0.7231 0.082 Uiso calc R 1 . . H
H5B 0.7261 0.8935 0.7126 0.082 Uiso calc R 1 . . H
C6 0.5934(6) 0.9389(4) 0.5186(6) 0.0648(17) Uani d . 1 . . C
H6A 0.5165 0.9822 0.4880 0.078 Uiso calc R 1 . . H
H6B 0.6733 0.9650 0.5015 0.078 Uiso calc R 1 . . H
C7 0.5479(6) 0.8562(4) 0.4312(6) 0.0569(16) Uani d . 1 . . C
C8 0.4697(6) 0.7840(4) 0.4773(5) 0.0554(15) Uani d . 1 . . C
H8A 0.3700 0.8023 0.4416 0.066 Uiso calc R 1 . . H
C8a 0.5135(6) 0.7766(3) 0.6386(5) 0.0442(13) Uani d . 1 . . C
H8B 0.6081 0.7496 0.6749 0.053 Uiso calc R 1 . . H
C9 0.3401(6) 0.6408(4) 0.8623(5) 0.0520(14) Uani d . 1 . . C
H9A 0.2509 0.6744 0.8263 0.062 Uiso calc R 1 . . H
C10 0.3177(8) 0.5546(5) 0.7828(6) 0.0628(17) Uani d . 1 . . C
C11 0.3728(7) 0.6235(5) 1.0192(5) 0.0729(19) Uani d . 1 . . C
H11A 0.2976 0.5888 1.0302 0.109 Uiso calc R 1 . . H
H11B 0.3808 0.6799 1.0672 0.109 Uiso calc R 1 . . H
H11C 0.4603 0.5910 1.0583 0.109 Uiso calc R 1 . . H
C12 0.4743(8) 0.6940(4) 0.4078(6) 0.085(2) Uani d . 1 . . C
H12A 0.4469 0.7025 0.3085 0.128 Uiso calc R 1 . . H
H12B 0.4101 0.6527 0.4259 0.128 Uiso calc R 1 . . H
H12C 0.5687 0.6701 0.4453 0.128 Uiso calc R 1 . . H
C13 0.3856(7) 0.9206(4) 0.6645(6) 0.0730(19) Uani d . 1 . . C
H13A 0.3539 0.9324 0.5656 0.110 Uiso calc R 1 . . H
H13B 0.4002 0.9766 0.7146 0.110 Uiso calc R 1 . . H
H13C 0.3153 0.8859 0.6845 0.110 Uiso calc R 1 . . H
C1' 0.9893(6) 0.8311(4) 0.2643(5) 0.0582(16) Uani d . 1 . . C
H1'A 0.8921 0.8434 0.2042 0.070 Uiso calc R 1 . . H
H1'B 1.0242 0.8828 0.3248 0.070 Uiso calc R 1 . . H
C2' 1.0782(6) 0.8184(4) 0.1740(5) 0.0510(14) Uani d . 1 . . C
H2'A 1.1760 0.8089 0.2381 0.061 Uiso calc R 1 . . H
C3' 1.0329(7) 0.7334(4) 0.0856(5) 0.0653(18) Uani d . 1 . . C
H3'A 1.0961 0.7234 0.0351 0.078 Uiso calc R 1 . . H
H3'B 0.9380 0.7416 0.0171 0.078 Uiso calc R 1 . . H
C4' 1.0353(7) 0.6510(4) 0.1756(6) 0.0631(17) Uani d . 1 . . C
H4'A 1.1322 0.6392 0.2367 0.076 Uiso calc R 1 . . H
H4'B 1.0017 0.5993 0.1149 0.076 Uiso calc R 1 . . H
C4'a 0.9439(5) 0.6624(3) 0.2655(5) 0.0511(15) Uani d . 1 . . C
C5' 0.9700(7) 0.5824(4) 0.3668(6) 0.0662(17) Uani d . 1 . . C
H5'A 0.9377 0.5279 0.3127 0.079 Uiso calc R 1 . . H
H5'B 1.0711 0.5766 0.4179 0.079 Uiso calc R 1 . . H
C6' 0.8967(6) 0.5907(4) 0.4710(6) 0.0631(17) Uani d . 1 . . C
H6'A 0.7960 0.5806 0.4224 0.076 Uiso calc R 1 . . H
H6'B 0.9319 0.5439 0.5412 0.076 Uiso calc R 1 . . H
C7' 0.9172(6) 0.6805(4) 0.5440(6) 0.0574(15) Uani d . 1 . . C
C8' 0.9142(6) 0.7626(4) 0.4565(5) 0.0527(15) Uani d . 1 . . C
H8'A 0.8145 0.7721 0.3976 0.063 Uiso calc R 1 . . H
C8'a 0.9927(6) 0.7485(3) 0.3545(5) 0.0439(13) Uani d . 1 . . C
H8'B 1.0925 0.7389 0.4130 0.053 Uiso calc R 1 . . H
C9' 1.0785(7) 0.9030(4) 0.0872(6) 0.0644(17) Uani d . 1 . . C
H9'A 0.9820 0.9135 0.0207 0.077 Uiso calc R 1 . . H
C10' 1.1249(9) 0.9843(4) 0.1850(7) 0.0657(18) Uani d . 1 . . C
C11' 1.1777(8) 0.8949(5) 0.0049(7) 0.095(2) Uani d . 1 . . C
H11D 1.1484 0.8452 -0.0590 0.142 Uiso calc R 1 . . H
H11E 1.2729 0.8852 0.0690 0.142 Uiso calc R 1 . . H
H11F 1.1738 0.9494 -0.0468 0.142 Uiso calc R 1 . . H
C12' 0.9608(7) 0.8475(4) 0.5472(6) 0.0712(18) Uani d . 1 . . C
H12D 0.9077 0.8526 0.6076 0.107 Uiso calc R 1 . . H
H12E 0.9439 0.8995 0.4877 0.107 Uiso calc R 1 . . H
H12F 1.0599 0.8435 0.6029 0.107 Uiso calc R 1 . . H
C13' 0.7872(6) 0.6653(4) 0.1711(6) 0.0761(18) Uani d . 1 . . C
H13D 0.7703 0.7161 0.1092 0.114 Uiso calc R 1 . . H
H13E 0.7303 0.6706 0.2279 0.114 Uiso calc R 1 . . H
H13F 0.7625 0.6110 0.1168 0.114 Uiso calc R 1 . . H

loop_
_atom_site_aniso_label
_atom_site_aniso_U_11
_atom_site_aniso_U_22
_atom_site_aniso_U_33
_atom_site_aniso_U_12
_atom_site_aniso_U_13
_atom_site_aniso_U_23
O1 0.110(4) 0.069(3) 0.062(3) 0.001(3) 0.052(3) 0.008(2)
O2 0.086(3) 0.115(4) 0.065(3) -0.014(3) 0.016(3) -0.024(3)
O3 0.116(4) 0.067(3) 0.057(3) 0.014(3) 0.026(3) -0.006(2)
O1' 0.166(5) 0.062(3) 0.063(3) -0.007(3) 0.056(3) 0.002(3)
O2' 0.093(4) 0.088(4) 0.091(3) -0.002(3) 0.028(3) -0.013(3)
O3' 0.143(5) 0.057(3) 0.066(3) 0.030(3) 0.035(3) 0.002(2)
C1 0.064(4) 0.053(3) 0.037(3) 0.002(3) 0.020(3) -0.003(3)
C2 0.056(4) 0.054(3) 0.032(3) 0.008(3) 0.014(3) -0.001(3)
C3 0.069(4) 0.064(4) 0.039(3) 0.010(3) 0.014(3) 0.000(3)
C4 0.071(4) 0.055(4) 0.042(3) 0.002(3) 0.013(3) -0.012(3)
C4a 0.054(4) 0.047(3) 0.042(3) 0.008(3) 0.014(3) 0.001(3)
C5 0.087(5) 0.063(4) 0.055(4) -0.007(4) 0.025(4) -0.002(3)
C6 0.078(4) 0.063(4) 0.064(4) -0.005(3) 0.037(3) 0.002(3)
C7 0.068(4) 0.056(4) 0.049(4) 0.009(3) 0.024(3) 0.008(3)
C8 0.065(4) 0.062(4) 0.037(3) 0.000(3) 0.016(3) 0.001(3)
C8a 0.046(3) 0.049(3) 0.041(3) 0.006(3) 0.020(3) -0.001(3)
C9 0.064(4) 0.063(4) 0.032(3) 0.009(3) 0.020(3) 0.002(3)
C10 0.078(5) 0.069(5) 0.044(4) 0.007(4) 0.026(4) 0.011(4)
C11 0.105(5) 0.075(5) 0.047(3) 0.002(4) 0.036(3) 0.005(3)
C12 0.141(6) 0.074(5) 0.059(4) -0.017(5) 0.058(4) -0.013(4)
C13 0.092(5) 0.057(4) 0.075(4) 0.032(4) 0.036(4) 0.015(3)
C1' 0.072(4) 0.055(4) 0.048(3) 0.012(3) 0.022(3) 0.001(3)
C2' 0.058(4) 0.051(3) 0.043(3) 0.008(3) 0.017(3) 0.001(3)
C3' 0.094(5) 0.057(4) 0.046(3) 0.008(4) 0.027(3) -0.008(3)
C4' 0.092(5) 0.045(4) 0.051(3) 0.015(3) 0.025(3) -0.007(3)
C4'a 0.053(3) 0.042(4) 0.050(3) 0.004(3) 0.008(3) -0.003(3)
C5' 0.091(5) 0.041(4) 0.058(4) -0.004(3) 0.017(4) -0.006(3)
C6' 0.071(4) 0.050(4) 0.063(4) -0.014(3) 0.018(3) -0.003(3)
C7' 0.069(4) 0.045(4) 0.058(4) -0.005(3) 0.022(3) -0.001(3)
C8' 0.062(4) 0.043(3) 0.052(3) 0.001(3) 0.021(3) -0.001(3)
C8'a 0.047(3) 0.044(3) 0.040(3) -0.001(3) 0.015(3) 0.003(3)
C9' 0.086(5) 0.060(4) 0.052(4) 0.014(4) 0.032(3) 0.006(3)
C10' 0.103(6) 0.057(4) 0.049(4) 0.006(4) 0.042(4) 0.010(4)
C11' 0.157(7) 0.070(5) 0.087(5) 0.008(5) 0.080(5) 0.005(4)
C12' 0.107(5) 0.054(4) 0.067(4) -0.017(4) 0.049(4) -0.009(3)
C13' 0.068(4) 0.079(5) 0.064(4) -0.006(4) 0.002(3) -0.006(3)

loop_
_atom_type_symbol
_atom_type_description
_atom_type_scat_dispersion_real
_atom_type_scat_dispersion_imag
_atom_type_scat_source
C C 0.0033 0.0016 'International Tables Vol C Tables 4.2.6.8 and 6.1.1.4'
H H 0.0000 0.0000 'International Tables Vol C Tables 4.2.6.8 and 6.1.1.4'
O O 0.0106 0.0060 'International Tables Vol C Tables 4.2.6.8 and 6.1.1.4'

loop_
_geom_angle_atom_site_label_1
_geom_angle_atom_site_label_2
_geom_angle_atom_site_label_3
_geom_angle
_geom_angle_publ_flag
C10 O3 H3 109.5 ?
C10' O3' H3' 109.5 ?
C8a C1 C2 113.5(4) ?
C8a C1 H1A 108.9 ?
C2 C1 H1A 108.9 ?
C8a C1 H1B 108.9 ?
C2 C1 H1B 108.9 ?
H1A C1 H1B 107.7 ?
C3 C2 C1 111.0(4) ?
C3 C2 C9 112.4(4) ?
C1 C2 C9 109.8(4) ?
C3 C2 H2A 107.8 ?
C1 C2 H2A 107.8 ?
C9 C2 H2A 107.8 ?
C4 C3 C2 112.4(4) ?
C4 C3 H3A 109.1 ?
C2 C3 H3A 109.1 ?
C4 C3 H3B 109.1 ?
C2 C3 H3B 109.1 ?
H3A C3 H3B 107.8 ?
C3 C4 C4a 113.4(4) ?
C3 C4 H4A 108.9 ?
C4a C4 H4A 108.9 ?
C3 C4 H4B 108.9 ?
C4a C4 H4B 108.9 ?
H4A C4 H4B 107.7 ?
C13 C4a C8a 114.3(4) ?
C13 C4a C5 109.0(5) ?
C8a C4a C5 107.7(4) ?
C13 C4a C4 109.4(4) ?
C8a C4a C4 106.8(4) ?
C5 C4a C4 109.5(4) ?
C6 C5 C4a 111.6(5) ?
C6 C5 H5A 109.3 ?
C4a C5 H5A 109.3 ?
C6 C5 H5B 109.3 ?
C4a C5 H5B 109.3 ?
H5A C5 H5B 108.0 ?
C7 C6 C5 115.0(5) ?
C7 C6 H6A 108.5 ?
C5 C6 H6A 108.5 ?
C7 C6 H6B 108.5 ?
C5 C6 H6B 108.5 ?
H6A C6 H6B 107.5 ?
O1 C7 C6 120.9(6) ?
O1 C7 C8 120.3(6) ?
C6 C7 C8 118.8(5) ?
C7 C8 C12 111.7(5) ?
C7 C8 C8a 113.9(4) ?
C12 C8 C8a 112.9(5) ?
C7 C8 H8A 105.8 ?
C12 C8 H8A 105.8 ?
C8a C8 H8A 105.8 ?
C4a C8a C1 111.8(4) ?
C4a C8a C8 112.9(4) ?
C1 C8a C8 110.5(4) ?
C4a C8a H8B 107.1 ?
C1 C8a H8B 107.1 ?
C8 C8a H8B 107.1 ?
C10 C9 C11 111.0(5) ?
C10 C9 C2 110.6(4) ?
C11 C9 C2 113.2(5) ?
C10 C9 H9A 107.2 ?
C11 C9 H9A 107.2 ?
C2 C9 H9A 107.2 ?
O2 C10 O3 121.8(7) ?
O2 C10 C9 125.9(7) y
O3 C10 C9 112.2(5) y
C9 C11 H11A 109.5 ?
C9 C11 H11B 109.5 ?
H11A C11 H11B 109.5 ?
C9 C11 H11C 109.5 ?
H11A C11 H11C 109.5 ?
H11B C11 H11C 109.5 ?
C8 C12 H12A 109.5 ?
C8 C12 H12B 109.5 ?
H12A C12 H12B 109.5 ?
C8 C12 H12C 109.5 ?
H12A C12 H12C 109.5 ?
H12B C12 H12C 109.5 ?
C4a C13 H13A 109.5 ?
C4a C13 H13B 109.5 ?
H13A C13 H13B 109.5 ?
C4a C13 H13C 109.5 ?
H13A C13 H13C 109.5 ?
H13B C13 H13C 109.5 ?
C2' C1' C8'a 112.3(4) ?
C2' C1' H1'A 109.1 ?
C8'a C1' H1'A 109.1 ?
C2' C1' H1'B 109.1 ?
C8'a C1' H1'B 109.1 ?
H1'A C1' H1'B 107.9 ?
C1' C2' C3' 110.3(5) ?
C1' C2' C9' 112.1(4) ?
C3' C2' C9' 113.4(4) ?
C1' C2' H2'A 106.9 ?
C3' C2' H2'A 106.9 ?
C9' C2' H2'A 106.9 ?
C2' C3' C4' 111.8(4) ?
C2' C3' H3'A 109.3 ?
C4' C3' H3'A 109.3 ?
C2' C3' H3'B 109.3 ?
C4' C3' H3'B 109.3 ?
H3'A C3' H3'B 107.9 ?
C3' C4' C4'a 113.2(5) ?
C3' C4' H4'A 108.9 ?
C4'a C4' H4'A 108.9 ?
C3' C4' H4'B 108.9 ?
C4'a C4' H4'B 108.9 ?
H4'A C4' H4'B 107.8 ?
C13' C4'a C4' 109.8(4) ?
C13' C4'a C5' 109.4(5) ?
C4' C4'a C5' 109.1(5) ?
C13' C4'a C8'a 112.6(4) ?
C4' C4'a C8'a 108.1(4) ?
C5' C4'a C8'a 107.7(4) ?
C6' C5' C4'a 114.0(5) ?
C6' C5' H5'A 108.8 ?
C4'a C5' H5'A 108.8 ?
C6' C5' H5'B 108.8 ?
C4'a C5' H5'B 108.8 ?
H5'A C5' H5'B 107.7 ?
C7' C6' C5' 114.1(5) ?
C7' C6' H6'A 108.7 ?
C5' C6' H6'A 108.7 ?
C7' C6' H6'B 108.7 ?
C5' C6' H6'B 108.7 ?
H6'A C6' H6'B 107.6 ?
O1' C7' C6' 122.0(6) ?
O1' C7' C8' 121.1(5) ?
C6' C7' C8' 116.9(5) ?
C7' C8' C12' 111.7(4) ?
C7' C8' C8'a 112.9(4) ?
C12' C8' C8'a 113.6(5) ?
C7' C8' H8'A 106.0 ?
C12' C8' H8'A 106.0 ?
C8'a C8' H8'A 106.0 ?
C1' C8'a C8' 113.3(4) ?
C1' C8'a C4'a 112.2(4) ?
C8' C8'a C4'a 112.3(4) ?
C1' C8'a H8'B 106.1 ?
C8' C8'a H8'B 106.1 ?
C4'a C8'a H8'B 106.1 ?
C10' C9' C11' 108.3(6) ?
C10' C9' C2' 109.4(4) ?
C11' C9' C2' 113.1(5) ?
C10' C9' H9'A 108.6 ?
C11' C9' H9'A 108.6 ?
C2' C9' H9'A 108.6 ?
O2' C10' O3' 124.7(7) ?
O2' C10' C9' 123.3(7) y
O3' C10' C9' 112.0(6) y
C9' C11' H11D 109.5 ?
C9' C11' H11E 109.5 ?
H11D C11' H11E 109.5 ?
C9' C11' H11F 109.5 ?
H11D C11' H11F 109.5 ?
H11E C11' H11F 109.5 ?
C8' C12' H12D 109.5 ?
C8' C12' H12E 109.5 ?
H12D C12' H12E 109.5 ?
C8' C12' H12F 109.5 ?
H12D C12' H12F 109.5 ?
H12E C12' H12F 109.5 ?
C4'a C13' H13D 109.5 ?
C4'a C13' H13E 109.5 ?
H13D C13' H13E 109.5 ?
C4'a C13' H13F 109.5 ?
H13D C13' H13F 109.5 ?
H13E C13' H13F 109.5 ?

loop_
_geom_bond_atom_site_label_1
_geom_bond_atom_site_label_2
_geom_bond_site_symmetry_2
_geom_bond_distance
_geom_bond_publ_flag
O1 C7 . 1.220(6) ?
O2 C10 . 1.192(6) y
O3 C10 . 1.330(7) y
O3 H3 . 0.8200 ?
O1' C7' . 1.204(6) ?
O2' C10' . 1.201(7) y
O3' C10' . 1.318(7) y
O3' H3' . 0.8200 ?
C1 C8a . 1.534(7) ?
C1 C2 . 1.536(6) ?
C1 H1A . 0.9700 ?
C1 H1B . 0.9700 ?
C2 C3 . 1.526(8) ?
C2 C9 . 1.550(7) ?
C2 H2A . 0.9800 ?
C3 C4 . 1.523(7) ?
C3 H3A . 0.9700 ?
C3 H3B . 0.9700 ?
C4 C4a . 1.539(6) ?
C4 H4A . 0.9700 ?
C4 H4B . 0.9700 ?
C4a C13 . 1.522(7) ?
C4a C8a . 1.533(7) ?
C4a C5 . 1.537(7) ?
C5 C6 . 1.531(7) ?
C5 H5A . 0.9700 ?
C5 H5B . 0.9700 ?
C6 C7 . 1.492(8) ?
C6 H6A . 0.9700 ?
C6 H6B . 0.9700 ?
C7 C8 . 1.509(8) ?
C8 C12 . 1.523(8) ?
C8 C8a . 1.550(6) ?
C8 H8A . 0.9800 ?
C8a H8B . 0.9800 ?
C9 C10 . 1.491(8) ?
C9 C11 . 1.539(7) ?
C9 H9A . 0.9800 ?
C11 H11A . 0.9600 ?
C11 H11B . 0.9600 ?
C11 H11C . 0.9600 ?
C12 H12A . 0.9600 ?
C12 H12B . 0.9600 ?
C12 H12C . 0.9600 ?
C13 H13A . 0.9600 ?
C13 H13B . 0.9600 ?
C13 H13C . 0.9600 ?
C1' C2' . 1.520(7) ?
C1' C8'a . 1.530(7) ?
C1' H1'A . 0.9700 ?
C1' H1'B . 0.9700 ?
C2' C3' . 1.524(8) ?
C2' C9' . 1.540(7) ?
C2' H2'A . 0.9800 ?
C3' C4' . 1.528(8) ?
C3' H3'A . 0.9700 ?
C3' H3'B . 0.9700 ?
C4' C4'a . 1.534(7) ?
C4' H4'A . 0.9700 ?
C4' H4'B . 0.9700 ?
C4'a C13' . 1.530(7) ?
C4'a C5' . 1.536(7) ?
C4'a C8'a . 1.544(7) ?
C5' C6' . 1.511(8) ?
C5' H5'A . 0.9700 ?
C5' H5'B . 0.9700 ?
C6' C7' . 1.506(8) ?
C6' H6'A . 0.9700 ?
C6' H6'B . 0.9700 ?
C7' C8' . 1.508(7) ?
C8' C12' . 1.536(7) ?
C8' C8'a . 1.541(7) ?
C8' H8'A . 0.9800 ?
C8'a H8'B . 0.9800 ?
C9' C10' . 1.530(9) ?
C9' C11' . 1.533(7) ?
C9' H9'A . 0.9800 ?
C11' H11D . 0.9600 ?
C11' H11E . 0.9600 ?
C11' H11F . 0.9600 ?
C12' H12D . 0.9600 ?
C12' H12E . 0.9600 ?
C12' H12F . 0.9600 ?
C13' H13D . 0.9600 ?
C13' H13E . 0.9600 ?
C13' H13F . 0.9600 ?

loop_
_geom_torsion_atom_site_label_1
_geom_torsion_atom_site_label_2
_geom_torsion_atom_site_label_3
_geom_torsion_atom_site_label_4
_geom_torsion
C8a C1 C2 C3 49.6(6)
C8a C1 C2 C9 174.6(4)
C1 C2 C3 C4 -49.0(6)
C9 C2 C3 C4 -172.5(4)
C2 C3 C4 C4a 55.9(6)
C3 C4 C4a C13 65.6(6)
C3 C4 C4a C8a -58.6(6)
C3 C4 C4a C5 -175.0(5)
C13 C4a C5 C6 -63.8(6)
C8a C4a C5 C6 60.7(6)
C4 C4a C5 C6 176.5(5)
C4a C5 C6 C7 -48.5(7)
C5 C6 C7 O1 -148.3(6)
C5 C6 C7 C8 33.9(8)
O1 C7 C8 C12 21.0(8)
C6 C7 C8 C12 -161.2(5)
O1 C7 C8 C8a 150.4(5)
C6 C7 C8 C8a -31.7(7)
C13 C4a C8a C1 -63.5(6)
C5 C4a C8a C1 175.2(4)
C4 C4a C8a C1 57.7(5)
C13 C4a C8a C8 61.8(6)
C5 C4a C8a C8 -59.5(6)
C4 C4a C8a C8 -177.0(4)
C2 C1 C8a C4a -55.8(6)
C2 C1 C8a C8 177.6(4)
C7 C8 C8a C4a 45.1(6)
C12 C8 C8a C4a 173.9(5)
C7 C8 C8a C1 171.1(4)
C12 C8 C8a C1 -60.1(6)
C3 C2 C9 C10 178.7(5)
C1 C2 C9 C10 54.6(6)
C3 C2 C9 C11 -56.0(6)
C1 C2 C9 C11 179.9(5)
C11 C9 C10 O2 127.1(6)
C2 C9 C10 O2 -106.4(7)
C11 C9 C10 O3 -54.2(7)
C2 C9 C10 O3 72.4(6)
C8'a C1' C2' C3' 54.5(6)
C8'a C1' C2' C9' -178.0(5)
C1' C2' C3' C4' -53.8(6)
C9' C2' C3' C4' 179.5(5)
C2' C3' C4' C4'a 56.1(7)
C3' C4' C4'a C13' 68.2(6)
C3' C4' C4'a C5' -171.9(5)
C3' C4' C4'a C8'a -55.1(6)
C13' C4'a C5' C6' -65.6(6)
C4' C4'a C5' C6' 174.2(5)
C8'a C4'a C5' C6' 57.1(6)
C4'a C5' C6' C7' -48.1(7)
C5' C6' C7' O1' -141.3(6)
C5' C6' C7' C8' 39.4(7)
O1' C7' C8' C12' 10.2(8)
C6' C7' C8' C12' -170.4(5)
O1' C7' C8' C8'a 139.7(6)
C6' C7' C8' C8'a -40.9(7)
C2' C1' C8'a C8' 175.0(5)
C2' C1' C8'a C4'a -56.6(6)
C7' C8' C8'a C1' 179.5(4)
C12' C8' C8'a C1' -51.9(6)
C7' C8' C8'a C4'a 51.1(6)
C12' C8' C8'a C4'a 179.7(4)
C13' C4'a C8'a C1' -66.6(6)
C4' C4'a C8'a C1' 54.9(6)
C5' C4'a C8'a C1' 172.7(5)
C13' C4'a C8'a C8' 62.4(6)
C4' C4'a C8'a C8' -176.1(4)
C5' C4'a C8'a C8' -58.3(6)
C1' C2' C9' C10' 54.1(7)
C3' C2' C9' C10' 179.9(6)
C1' C2' C9' C11' 175.0(5)
C3' C2' C9' C11' -59.3(7)
C11' C9' C10' O2' -66.6(8)
C2' C9' C10' O2' 57.1(8)
C11' C9' C10' O3' 116.1(6)
C2' C9' C10' O3' -120.2(5)

loop_
_cod_related_entry_id
_cod_related_entry_database
_cod_related_entry_code
1 ChemSpider 24724939
